data_7237809
loop_
_publ_author_name
'Wang, Man'
'Cheng, Caiqi'
'Li, Chunbo'
'Wu, Dehua'
'Song, Jintong'
'Wang, Jun'
'Zhou, Xiangge'
'Xiang, Haifeng'
'Liu, Jin'

_publ_section_title
;
 Smart, chiral, and nonconjugated cyclohexane-based bis-salicylaldehyde
 hydrazides: multi-stimuli-responsive, turn-on, ratiometric, and
 thermochromic fluorescence, single-crystal structures via DFT
 calculations
;
_journal_issue 22
_journal_name_full 'Journal of Materials Chemistry C'
_journal_page_first 6767
_journal_paper_doi 10.1039/C9TC01337G
_journal_volume 7
_journal_year 2019
_chemical_formula_moiety 'C22 H22 Cl2 N4 O4, 0.5(C3 H7 N O)'
_chemical_formula_sum 'C23.5 H25.5 Cl2 N4.5 O4.5'
_chemical_formula_weight 513.88
_space_group_crystal_system monoclinic
_space_group_IT_number 14
_space_group_name_Hall '-P 2ybc'
_space_group_name_H-M_alt 'P 1 21/c 1'
_atom_sites_solution_hydrogens geom
_atom_sites_solution_primary direct
_audit_creation_date 2019-02-21
_audit_creation_method
;
Olex2 1.2
(compiled 2018.05.29 svn.r3508 for OlexSys, GUI svn.r5506)
;
_audit_update_record
;
2019-02-28 deposited with the CCDC.	2019-04-29 downloaded from the CCDC.
;
_cell_angle_alpha 90
_cell_angle_beta 94.013(2)
_cell_angle_gamma 90
_cell_formula_units_Z 8
_cell_length_a 14.7597(4)
_cell_length_b 13.1892(3)
_cell_length_c 25.4130(6)
_cell_measurement_reflns_used 9876
_cell_measurement_temperature 290.4(4)
_cell_measurement_theta_max 72.4000
_cell_measurement_theta_min 4.3880
_cell_volume 4935.0(2)
_computing_cell_refinement
;
CrysAlisPro, Agilent Technologies,
Version 1.171.37.35 (release 13-08-2014 CrysAlis171 .NET)
(compiled Aug 13 2014,18:06:01)
;
_computing_data_collection
;
CrysAlisPro, Agilent Technologies,
Version 1.171.37.35 (release 13-08-2014 CrysAlis171 .NET)
(compiled Aug 13 2014,18:06:01)
;
_computing_data_reduction
;
CrysAlisPro, Agilent Technologies,
Version 1.171.37.35 (release 13-08-2014 CrysAlis171 .NET)
(compiled Aug 13 2014,18:06:01)
;
_computing_molecular_graphics 'Olex2 (Dolomanov et al., 2009)'
_computing_publication_material 'Olex2 (Dolomanov et al., 2009)'
_computing_structure_refinement 'ShelXL (Sheldrick, 2015)'
_computing_structure_solution 'ShelXT (Sheldrick, 2015)'
_diffrn_ambient_environment air
_diffrn_ambient_temperature 290.4(4)
_diffrn_detector 'CCD plate'
_diffrn_detector_area_resol_mean 15.9595
_diffrn_detector_type EosS2
_diffrn_measured_fraction_theta_full 0.999
_diffrn_measured_fraction_theta_max 0.983
_diffrn_measurement_details
;
#__ type_ start__ end____ width___ exp.time_
  1 omega   19.00  103.00   1.0000    1.9000
omega____ theta____ kappa____ phi______ frames
    -       36.1671   57.0000 -180.0000 84

#__ type_ start__ end____ width___ exp.time_
  2 omega   19.00  103.00   1.0000    1.9000
omega____ theta____ kappa____ phi______ frames
    -       36.1671   57.0000 -120.0000 84

#__ type_ start__ end____ width___ exp.time_
  3 omega    0.00   26.00   1.0000    1.9000
omega____ theta____ kappa____ phi______ frames
    -       36.1671   94.0000 -131.4194 26

#__ type_ start__ end____ width___ exp.time_
  4 omega  -31.00   53.00   1.0000    1.9000
omega____ theta____ kappa____ phi______ frames
    -       36.1671  -57.0000   60.0000 84

#__ type_ start__ end____ width___ exp.time_
  5 omega    1.00   75.00   1.0000    1.9000
omega____ theta____ kappa____ phi______ frames
    -       36.1671  -99.0000    0.0000 74

#__ type_ start__ end____ width___ exp.time_
  6 omega    1.00   75.00   1.0000    1.9000
omega____ theta____ kappa____ phi______ frames
    -       36.1671  -99.0000 -120.0000 74

#__ type_ start__ end____ width___ exp.time_
  7 omega  -31.00   53.00   1.0000    1.9000
omega____ theta____ kappa____ phi______ frames
    -       36.1671  -57.0000   30.0000 84

#__ type_ start__ end____ width___ exp.time_
  8 omega   38.00   91.00   1.0000    7.5800
omega____ theta____ kappa____ phi______ frames
    -      108.0000  -30.0000  150.0000 53

#__ type_ start__ end____ width___ exp.time_
  9 omega   40.00   98.00   1.0000    7.5800
omega____ theta____ kappa____ phi______ frames
    -      108.0000  -45.0000  150.0000 58

#__ type_ start__ end____ width___ exp.time_
 10 omega   87.00  178.00   1.0000    7.5800
omega____ theta____ kappa____ phi______ frames
    -      108.0000   30.0000 -180.0000 91

#__ type_ start__ end____ width___ exp.time_
 11 omega   38.00  116.00   1.0000    7.5800
omega____ theta____ kappa____ phi______ frames
    -      108.0000 -111.0000   90.0000 78

#__ type_ start__ end____ width___ exp.time_
 12 omega  100.00  178.00   1.0000    7.5800
omega____ theta____ kappa____ phi______ frames
    -      108.0000  111.0000 -150.0000 78

#__ type_ start__ end____ width___ exp.time_
 13 omega   38.00   91.00   1.0000    7.5800
omega____ theta____ kappa____ phi______ frames
    -      108.0000  -30.0000   60.0000 53

#__ type_ start__ end____ width___ exp.time_
 14 omega   38.00  116.00   1.0000    7.5800
omega____ theta____ kappa____ phi______ frames
    -      108.0000 -111.0000  -60.0000 78

#__ type_ start__ end____ width___ exp.time_
 15 omega   40.00   98.00   1.0000    7.5800
omega____ theta____ kappa____ phi______ frames
    -      108.0000  -45.0000   90.0000 58

#__ type_ start__ end____ width___ exp.time_
 16 omega   38.00   91.00   1.0000    7.5800
omega____ theta____ kappa____ phi______ frames
    -      108.0000  -30.0000    0.0000 53

#__ type_ start__ end____ width___ exp.time_
 17 omega   40.00  115.00   1.0000    7.5800
omega____ theta____ kappa____ phi______ frames
    -      108.0000  -77.0000   90.0000 75
;
_diffrn_measurement_device 'four-circle diffractometer'
_diffrn_measurement_device_type 'New Gemini, Dual, Cu at zero, EosS2'
_diffrn_measurement_method '\w scans'
_diffrn_orient_matrix_UB_11 -0.0068014000
_diffrn_orient_matrix_UB_12 0.1007488000
_diffrn_orient_matrix_UB_13 -0.0307235000
_diffrn_orient_matrix_UB_21 0.0101238000
_diffrn_orient_matrix_UB_22 -0.0581221000
_diffrn_orient_matrix_UB_23 -0.0519171000
_diffrn_orient_matrix_UB_31 -0.1037864000
_diffrn_orient_matrix_UB_32 -0.0122564000
_diffrn_orient_matrix_UB_33 -0.0072896000
_diffrn_radiation_monochromator graphite
_diffrn_radiation_probe x-ray
_diffrn_radiation_type CuK\a
_diffrn_radiation_wavelength 1.54184
_diffrn_reflns_av_R_equivalents 0.0352
_diffrn_reflns_av_unetI/netI 0.0322
_diffrn_reflns_Laue_measured_fraction_full 0.999
_diffrn_reflns_Laue_measured_fraction_max 0.983
_diffrn_reflns_limit_h_max 11
_diffrn_reflns_limit_h_min -18
_diffrn_reflns_limit_k_max 16
_diffrn_reflns_limit_k_min -15
_diffrn_reflns_limit_l_max 29
_diffrn_reflns_limit_l_min -31
_diffrn_reflns_number 26531
_diffrn_reflns_point_group_measured_fraction_full 0.999
_diffrn_reflns_point_group_measured_fraction_max 0.983
_diffrn_reflns_theta_full 67.684
_diffrn_reflns_theta_max 72.666
_diffrn_reflns_theta_min 4.501
_diffrn_source 'Enhance (Cu) X-ray Source'
_exptl_absorpt_coefficient_mu 2.716
_exptl_absorpt_correction_T_max 1.00000
_exptl_absorpt_correction_T_min 0.39252
_exptl_absorpt_correction_type multi-scan
_exptl_absorpt_process_details
;
CrysAlisPro, Agilent Technologies,
Version 1.171.37.35 (release 13-08-2014 CrysAlis171 .NET)
(compiled Aug 13 2014,18:06:01)
Empirical absorption correction using spherical harmonics,
 implemented in SCALE3 ABSPACK scaling algorithm.
;
_exptl_crystal_colour 'clear yellowish yellow'
_exptl_crystal_colour_lustre clear
_exptl_crystal_colour_modifier yellowish
_exptl_crystal_colour_primary yellow
_exptl_crystal_density_diffrn 1.383
_exptl_crystal_description block
_exptl_crystal_F_000 2144
_exptl_crystal_size_max 0.7
_exptl_crystal_size_mid 0.6
_exptl_crystal_size_min 0.3
_refine_diff_density_max 1.416
_refine_diff_density_min -0.378
_refine_diff_density_rms 0.074
_refine_ls_extinction_method none
_refine_ls_goodness_of_fit_ref 1.033
_refine_ls_hydrogen_treatment constr
_refine_ls_matrix_type full
_refine_ls_number_parameters 628
_refine_ls_number_reflns 9654
_refine_ls_number_restraints 0
_refine_ls_restrained_S_all 1.033
_refine_ls_R_factor_all 0.0704
_refine_ls_R_factor_gt 0.0626
_refine_ls_shift/su_max 0.001
_refine_ls_shift/su_mean 0.000
_refine_ls_structure_factor_coef Fsqd
_refine_ls_weighting_details 'w=1/[\s^2^(Fo^2^)+(0.1216P)^2^+1.3263P] where P=(Fo^2^+2Fc^2^)/3'
_refine_ls_weighting_scheme calc
_refine_ls_wR_factor_gt 0.1735
_refine_ls_wR_factor_ref 0.1853
_reflns_Friedel_coverage 0.000
_reflns_number_gt 8179
_reflns_number_total 9654
_reflns_threshold_expression 'I > 2\s(I)'
_cod_data_source_file c9tc01337g2.cif
_cod_data_source_block zxg-wm-2
_cod_original_formula_sum 'C23.50 H25.50 Cl2 N4.50 O4.50'
_cod_database_code 7237809
_shelx_shelxl_version_number 2014/7
_shelx_space_group_comment
;
The symmetry employed for this shelxl refinement is uniquely defined
by the following loop, which should always be used as a source of
symmetry information in preference to the above space-group names.
They are only intended as comments.
;
_reflns_odcompleteness_completeness 99.83
_reflns_odcompleteness_iscentric 1
_reflns_odcompleteness_theta 66.97
_olex2_refinement_description
;
1. Fixed Uiso
 At 1.2 times of:
  All C(H) groups, All C(H,H) groups, All N(H) groups
 At 1.5 times of:
  All C(H,H,H) groups, All O(H) groups
2.a Ternary CH refined with riding coordinates:
 C00U(H00U), C00W(H00W), C00Z(H00Z), C016(H016)
2.b Secondary CH2 refined with riding coordinates:
 C01I(H01A,H01D), C01K(H01E,H01F), C01O(H01T,H01U), C01R(H01V,H01W), C01S(H01G,
 H01I), C01T(H01X,H01Y), C01V(H01Z,HB), C01W(H01K,H01M)
2.c Aromatic/amide H refined with riding coordinates:
 N00D(H00D), N00G(H00G), N00I(H00I), N00J(H00J), C00T(H00T), C00V(H00V),
 C00X(H00X), C012(H012), C013(H013), C01A(H01O), C01B(H01B), C01C(H01C),
 C01E(H01Q), C01F(H01R), C01G(H01S), C01H(H01H), C01J(H01J), C01L(H01L),
 C01N(H01N), C01P(H01P), C01Q(H01)
2.d Idealised Me refined as rotating group:
 C01U(H0AA,H,HA), C01X(H1AA,HC,HD)
2.e Idealised tetrahedral OH refined as rotating group:
 O005(H005), O006(H006), O008(H008), O009(H009)
;
_olex2_submission_special_instructions 'No special instructions were received'

loop_
_space_group_symop_operation_xyz
'x, y, z'
'-x, y+1/2, -z+1/2'
'-x, -y, -z'
'x, -y-1/2, z-1/2'

loop_
_atom_site_label
_atom_site_type_symbol
_atom_site_fract_x
_atom_site_fract_y
_atom_site_fract_z
_atom_site_U_iso_or_equiv
_atom_site_adp_type
_atom_site_occupancy
_atom_site_site_symmetry_order
_atom_site_calc_flag
_atom_site_refinement_flags_posn
Cl01 Cl 0.66984(5) 0.66222(7) 0.54522(3) 0.0697(2) Uani 1 1 d .
Cl02 Cl 0.22169(5) 0.70105(7) 0.67110(3) 0.0660(2) Uani 1 1 d .
Cl03 Cl 0.61442(6) -0.12284(7) 0.41987(4) 0.0778(3) Uani 1 1 d .
Cl04 Cl 0.13541(6) -0.18195(6) 0.43372(4) 0.0759(2) Uani 1 1 d .
O005 O 0.18056(10) 0.64528(14) 0.56155(7) 0.0478(4) Uani 1 1 d .
H005 H 0.1718 0.6238 0.5313 0.072 Uiso 1 1 calc GR
O006 O 0.10340(12) 0.02790(14) 0.40311(8) 0.0530(4) Uani 1 1 d .
H006 H 0.0936 0.0884 0.3980 0.079 Uiso 1 1 calc GR
O007 O 0.34855(11) 0.51654(15) 0.34776(6) 0.0498(4) Uani 1 1 d .
O008 O 0.55579(11) 0.61985(16) 0.44989(7) 0.0520(4) Uani 1 1 d .
H008 H 0.5265 0.6008 0.4231 0.078 Uiso 1 1 calc GR
O009 O 0.51102(13) 0.04059(15) 0.36812(8) 0.0576(5) Uani 1 1 d .
H009 H 0.4765 0.0781 0.3505 0.086 Uiso 1 1 calc GR
O00A O 0.43036(12) 0.26513(16) 0.27463(8) 0.0604(5) Uani 1 1 d .
O00B O 0.12709(12) 0.31049(15) 0.34926(9) 0.0628(5) Uani 1 1 d .
O00C O 0.05546(12) 0.5611(2) 0.43359(8) 0.0666(6) Uani 1 1 d .
N00D N 0.20337(12) 0.56325(15) 0.41732(7) 0.0399(4) Uani 1 1 d .
H00D H 0.2443 0.5528 0.3955 0.048 Uiso 1 1 calc R
N00E N 0.22633(12) 0.59301(14) 0.46808(7) 0.0379(4) Uani 1 1 d .
N00F N 0.00678(13) 0.19276(14) 0.39703(8) 0.0424(4) Uani 1 1 d .
N00G N 0.31793(13) 0.23308(16) 0.32819(7) 0.0448(4) Uani 1 1 d .
H00G H 0.2648 0.2489 0.3374 0.054 Uiso 1 1 calc R
N00H N 0.36603(13) 0.15563(15) 0.35289(8) 0.0436(4) Uani 1 1 d .
N00I N -0.00748(13) 0.29328(15) 0.38503(9) 0.0465(4) Uani 1 1 d .
H00I H -0.0554 0.3233 0.3946 0.056 Uiso 1 1 calc R
N00J N 0.48011(13) 0.52863(18) 0.30757(8) 0.0487(5) Uani 1 1 d .
H00J H 0.5062 0.5215 0.2786 0.058 Uiso 1 1 calc R
N00K N 0.52979(13) 0.56448(16) 0.35169(8) 0.0447(4) Uani 1 1 d .
O00L O 0.60190(16) 0.4567(2) 0.23889(9) 0.0816(7) Uani 1 1 d .
N00M N 0.66650(16) 0.34825(19) 0.18497(9) 0.0559(5) Uani 1 1 d .
C00N C -0.05003(15) 0.03846(17) 0.43014(8) 0.0387(4) Uani 1 1 d .
C00O C 0.03023(15) -0.01532(17) 0.42300(8) 0.0407(4) Uani 1 1 d .
C00P C 0.33577(14) 0.63506(16) 0.53714(8) 0.0381(4) Uani 1 1 d .
C00Q C 0.27063(14) 0.65384(16) 0.57384(9) 0.0387(4) Uani 1 1 d .
C00R C 0.64458(14) 0.62032(16) 0.44148(9) 0.0405(4) Uani 1 1 d .
C00S C 0.35582(15) 0.28452(18) 0.28881(9) 0.0427(5) Uani 1 1 d .
C00T C -0.05840(15) 0.14567(18) 0.41730(9) 0.0413(5) Uani 1 1 d .
H00T H -0.1113 0.1803 0.4238 0.050 Uiso 1 1 calc R
C00U C 0.29565(15) 0.36766(18) 0.26409(8) 0.0416(5) Uani 1 1 d .
H00U H 0.2467 0.3821 0.2871 0.050 Uiso 1 1 calc R
C00V C 0.30990(14) 0.60363(17) 0.48313(9) 0.0398(4) Uani 1 1 d .
H00V H 0.3544 0.5914 0.4597 0.048 Uiso 1 1 calc R
C00W C 0.35044(15) 0.46466(18) 0.25675(8) 0.0417(5) Uani 1 1 d .
H00W H 0.3997 0.4488 0.2342 0.050 Uiso 1 1 calc R
C00X C 0.33006(16) 0.10887(18) 0.39009(9) 0.0448(5) Uani 1 1 d .
H00X H 0.2724 0.1271 0.3993 0.054 Uiso 1 1 calc R
C00Y C 0.05334(15) 0.34536(17) 0.35828(9) 0.0422(5) Uani 1 1 d .
C00Z C 0.01874(14) 0.44700(17) 0.33784(9) 0.0409(5) Uani 1 1 d .
H00Z H -0.0331 0.4670 0.3576 0.049 Uiso 1 1 calc R
C010 C 0.67690(15) 0.59995(17) 0.39204(10) 0.0432(5) Uani 1 1 d .
C011 C 0.39228(15) 0.50475(17) 0.30898(8) 0.0398(4) Uani 1 1 d .
C012 C 0.42767(15) 0.6460(2) 0.55300(10) 0.0479(5) Uani 1 1 d .
H012 H 0.4711 0.6326 0.5291 0.058 Uiso 1 1 calc R
C013 C -0.12324(16) -0.0113(2) 0.45052(9) 0.0465(5) Uani 1 1 d .
H013 H -0.1765 0.0244 0.4552 0.056 Uiso 1 1 calc R
C014 C 0.37883(16) 0.02706(18) 0.41832(9) 0.0441(5) Uani 1 1 d .
C015 C 0.30112(16) 0.68242(19) 0.62447(9) 0.0453(5) Uani 1 1 d .
C016 C 0.09173(15) 0.52973(18) 0.34452(9) 0.0425(5) Uani 1 1 d .
H016 H 0.1466 0.5075 0.3283 0.051 Uiso 1 1 calc R
C017 C 0.46584(16) -0.00328(18) 0.40625(9) 0.0452(5) Uani 1 1 d .
C018 C 0.11412(14) 0.55077(17) 0.40264(9) 0.0418(5) Uani 1 1 d .
C019 C 0.03448(17) -0.11654(18) 0.43785(9) 0.0474(5) Uani 1 1 d .
C01A C -0.03836(19) -0.16507(19) 0.45773(10) 0.0532(6) Uani 1 1 d .
H01O H -0.0341 -0.2332 0.4670 0.064 Uiso 1 1 calc R
C01B C 0.61545(16) 0.5725(2) 0.34755(10) 0.0488(5) Uani 1 1 d .
H01B H 0.6387 0.5603 0.3151 0.059 Uiso 1 1 calc R
C01C C 0.80030(16) 0.63635(19) 0.47744(11) 0.0520(6) Uani 1 1 d .
H01C H 0.8414 0.6482 0.5062 0.062 Uiso 1 1 calc R
C01D C 0.70825(16) 0.63966(17) 0.48354(10) 0.0458(5) Uani 1 1 d .
C01E C 0.39169(18) 0.6952(2) 0.63977(10) 0.0533(6) Uani 1 1 d .
H01Q H 0.4098 0.7161 0.6738 0.064 Uiso 1 1 calc R
C01F C -0.11790(18) -0.1123(2) 0.46389(10) 0.0530(6) Uani 1 1 d .
H01R H -0.1675 -0.1449 0.4770 0.064 Uiso 1 1 calc R
C01G C 0.45518(16) 0.6764(2) 0.60348(10) 0.0548(6) Uani 1 1 d .
H01S H 0.5167 0.6843 0.6132 0.066 Uiso 1 1 calc R
C01H C 0.76978(17) 0.5981(2) 0.38660(12) 0.0546(6) Uani 1 1 d .
H01H H 0.7908 0.5848 0.3536 0.066 Uiso 1 1 calc R
C01I C 0.2539(2) 0.3307(2) 0.21017(10) 0.0586(6) Uani 1 1 d .
H01A H 0.3021 0.3112 0.1882 0.070 Uiso 1 1 calc R
H01D H 0.2166 0.2714 0.2153 0.070 Uiso 1 1 calc R
C01J C 0.33746(19) -0.0221(2) 0.45903(11) 0.0552(6) Uani 1 1 d .
H01J H 0.2798 -0.0019 0.4674 0.066 Uiso 1 1 calc R
C01K C 0.29111(19) 0.5471(2) 0.22963(10) 0.0532(6) Uani 1 1 d .
H01E H 0.2438 0.5664 0.2523 0.064 Uiso 1 1 calc R
H01F H 0.3279 0.6066 0.2241 0.064 Uiso 1 1 calc R
C01L C 0.83138(17) 0.6154(2) 0.42856(13) 0.0600(7) Uani 1 1 d .
H01L H 0.8934 0.6130 0.4242 0.072 Uiso 1 1 calc R
C01M C 0.50724(19) -0.0828(2) 0.43502(11) 0.0538(6) Uani 1 1 d .
C01N C 0.4662(2) -0.1300(2) 0.47514(11) 0.0593(7) Uani 1 1 d .
H01N H 0.4960 -0.1818 0.4942 0.071 Uiso 1 1 calc R
C01O C -0.01411(19) 0.4336(2) 0.27937(10) 0.0554(6) Uani 1 1 d .
H01T H 0.0353 0.4072 0.2602 0.066 Uiso 1 1 calc R
H01U H -0.0631 0.3844 0.2766 0.066 Uiso 1 1 calc R
C01P C 0.3803(2) -0.0999(2) 0.48708(12) 0.0637(7) Uani 1 1 d .
H01P H 0.3516 -0.1320 0.5139 0.076 Uiso 1 1 calc R
C01Q C 0.5981(2) 0.3827(3) 0.21010(11) 0.0634(7) Uani 1 1 d .
H01 H 0.5431 0.3483 0.2057 0.076 Uiso 1 1 calc R
C01R C 0.0569(2) 0.6288(2) 0.31858(12) 0.0584(6) Uani 1 1 d .
H01V H 0.0072 0.6548 0.3376 0.070 Uiso 1 1 calc R
H01W H 0.1053 0.6788 0.3211 0.070 Uiso 1 1 calc R
C01S C 0.2479(2) 0.5111(3) 0.17706(10) 0.0640(7) Uani 1 1 d .
H01G H 0.2949 0.5015 0.1527 0.077 Uiso 1 1 calc R
H01I H 0.2066 0.5627 0.1626 0.077 Uiso 1 1 calc R
C01T C 0.0245(2) 0.6142(2) 0.26069(12) 0.0666(8) Uani 1 1 d .
H01X H -0.0003 0.6776 0.2466 0.080 Uiso 1 1 calc R
H01Y H 0.0757 0.5959 0.2407 0.080 Uiso 1 1 calc R
C01U C 0.7532(2) 0.3988(3) 0.19022(13) 0.0703(8) Uani 1 1 d .
H0AA H 0.7696 0.4206 0.1561 0.105 Uiso 1 1 calc GR
H H 0.7985 0.3528 0.2051 0.105 Uiso 1 1 calc GR
HA H 0.7494 0.4566 0.2129 0.105 Uiso 1 1 calc GR
C01V C -0.0471(2) 0.5325(3) 0.25436(12) 0.0671(8) Uani 1 1 d .
H01Z H -0.0632 0.5217 0.2171 0.080 Uiso 1 1 calc R
HB H -0.1013 0.5547 0.2706 0.080 Uiso 1 1 calc R
C01W C 0.1963(2) 0.4122(3) 0.18231(11) 0.0668(8) Uani 1 1 d .
H01K H 0.1432 0.4247 0.2018 0.080 Uiso 1 1 calc R
H01M H 0.1755 0.3883 0.1475 0.080 Uiso 1 1 calc R
C01X C 0.6581(3) 0.2629(3) 0.14941(18) 0.0885(11) Uani 1 1 d .
H1AA H 0.5986 0.2339 0.1503 0.133 Uiso 1 1 calc GR
HC H 0.7029 0.2128 0.1600 0.133 Uiso 1 1 calc GR
HD H 0.6673 0.2851 0.1142 0.133 Uiso 1 1 calc GR

loop_
_atom_site_aniso_label
_atom_site_aniso_U_11
_atom_site_aniso_U_22
_atom_site_aniso_U_33
_atom_site_aniso_U_23
_atom_site_aniso_U_13
_atom_site_aniso_U_12
Cl01 0.0575(4) 0.0961(6) 0.0549(4) -0.0184(3) 0.0008(3) -0.0005(4)
Cl02 0.0568(4) 0.0931(5) 0.0493(3) -0.0118(3) 0.0116(3) 0.0026(3)
Cl03 0.0701(5) 0.0712(5) 0.0948(6) 0.0232(4) 0.0251(4) 0.0293(4)
Cl04 0.0702(5) 0.0463(4) 0.1124(6) 0.0070(4) 0.0152(4) 0.0129(3)
O005 0.0316(8) 0.0596(10) 0.0526(9) -0.0091(8) 0.0057(6) 0.0031(7)
O006 0.0445(9) 0.0445(9) 0.0723(11) 0.0085(8) 0.0205(8) 0.0018(7)
O007 0.0438(9) 0.0650(10) 0.0420(8) -0.0060(7) 0.0132(6) -0.0005(8)
O008 0.0353(8) 0.0710(12) 0.0504(9) -0.0114(8) 0.0071(7) 0.0026(8)
O009 0.0553(10) 0.0605(11) 0.0591(10) 0.0184(8) 0.0194(8) 0.0123(8)
O00A 0.0489(10) 0.0687(12) 0.0653(11) 0.0130(9) 0.0159(8) 0.0157(9)
O00B 0.0398(9) 0.0575(11) 0.0937(14) 0.0160(10) 0.0224(9) 0.0062(8)
O00C 0.0351(9) 0.1025(17) 0.0637(11) -0.0092(11) 0.0129(8) -0.0068(9)
N00D 0.0325(8) 0.0446(10) 0.0432(9) -0.0034(7) 0.0065(7) 0.0014(7)
N00E 0.0359(9) 0.0366(9) 0.0416(9) 0.0002(7) 0.0046(7) 0.0021(7)
N00F 0.0397(9) 0.0381(9) 0.0498(10) 0.0070(8) 0.0071(7) 0.0003(7)
N00G 0.0408(10) 0.0487(10) 0.0452(9) 0.0066(8) 0.0050(7) 0.0076(8)
N00H 0.0453(10) 0.0420(10) 0.0434(9) 0.0031(8) 0.0022(8) 0.0062(8)
N00I 0.0373(9) 0.0374(9) 0.0662(12) 0.0096(8) 0.0133(8) 0.0020(7)
N00J 0.0391(10) 0.0680(13) 0.0399(9) -0.0085(9) 0.0091(7) 0.0004(9)
N00K 0.0380(9) 0.0521(11) 0.0445(9) -0.0061(8) 0.0056(7) 0.0001(8)
O00L 0.0725(14) 0.114(2) 0.0609(12) -0.0224(13) 0.0193(10) 0.0146(13)
N00M 0.0571(12) 0.0600(13) 0.0517(11) -0.0019(10) 0.0121(9) 0.0039(10)
C00N 0.0401(11) 0.0412(11) 0.0347(9) 0.0016(8) 0.0024(8) -0.0057(8)
C00O 0.0430(11) 0.0417(11) 0.0376(10) -0.0010(8) 0.0046(8) -0.0048(9)
C00P 0.0342(10) 0.0374(10) 0.0428(10) 0.0061(8) 0.0041(8) 0.0004(8)
C00Q 0.0344(10) 0.0333(10) 0.0485(11) 0.0041(8) 0.0037(8) 0.0012(8)
C00R 0.0344(10) 0.0352(10) 0.0525(12) -0.0002(9) 0.0074(9) 0.0022(8)
C00S 0.0406(11) 0.0474(12) 0.0400(10) 0.0000(9) 0.0013(8) 0.0034(9)
C00T 0.0365(10) 0.0440(11) 0.0436(11) 0.0023(9) 0.0053(8) 0.0000(9)
C00U 0.0384(11) 0.0500(12) 0.0365(10) 0.0023(9) 0.0024(8) 0.0050(9)
C00V 0.0342(10) 0.0410(11) 0.0446(11) 0.0029(8) 0.0069(8) 0.0015(8)
C00W 0.0401(11) 0.0500(12) 0.0354(10) 0.0028(9) 0.0066(8) 0.0042(9)
C00X 0.0419(11) 0.0449(12) 0.0477(11) 0.0009(9) 0.0038(9) 0.0006(9)
C00Y 0.0358(11) 0.0410(11) 0.0499(11) 0.0025(9) 0.0047(9) -0.0033(9)
C00Z 0.0337(10) 0.0425(11) 0.0467(11) 0.0043(9) 0.0026(8) -0.0048(8)
C010 0.0373(11) 0.0388(11) 0.0542(12) -0.0020(9) 0.0092(9) -0.0017(8)
C011 0.0386(11) 0.0422(11) 0.0392(10) 0.0022(8) 0.0077(8) 0.0043(8)
C012 0.0346(11) 0.0584(14) 0.0510(12) 0.0085(10) 0.0046(9) -0.0013(10)
C013 0.0420(11) 0.0539(13) 0.0439(11) 0.0021(10) 0.0059(9) -0.0070(10)
C014 0.0461(12) 0.0411(11) 0.0452(11) 0.0022(9) 0.0040(9) -0.0023(9)
C015 0.0451(12) 0.0468(12) 0.0442(11) 0.0021(9) 0.0041(9) 0.0001(9)
C016 0.0361(10) 0.0428(11) 0.0486(11) 0.0038(9) 0.0035(8) -0.0056(9)
C017 0.0490(12) 0.0428(11) 0.0442(11) 0.0025(9) 0.0069(9) -0.0003(9)
C018 0.0332(10) 0.0420(11) 0.0505(12) 0.0014(9) 0.0063(8) -0.0034(8)
C019 0.0536(13) 0.0405(11) 0.0476(12) -0.0009(9) 0.0007(10) -0.0015(10)
C01A 0.0657(16) 0.0395(12) 0.0531(13) 0.0052(10) -0.0049(11) -0.0141(11)
C01B 0.0425(12) 0.0565(14) 0.0486(12) -0.0066(10) 0.0120(9) -0.0012(10)
C01C 0.0396(12) 0.0446(12) 0.0710(16) -0.0019(11) -0.0027(11) -0.0058(10)
C01D 0.0423(12) 0.0378(11) 0.0571(13) -0.0012(9) 0.0016(10) -0.0002(9)
C01E 0.0488(13) 0.0637(15) 0.0463(12) 0.0018(11) -0.0041(10) -0.0042(11)
C01F 0.0544(14) 0.0555(14) 0.0490(12) 0.0082(10) 0.0034(10) -0.0203(11)
C01G 0.0355(12) 0.0723(17) 0.0558(14) 0.0059(12) -0.0026(10) -0.0080(11)
C01H 0.0413(12) 0.0548(14) 0.0696(15) -0.0081(12) 0.0174(11) -0.0057(11)
C01I 0.0646(16) 0.0632(16) 0.0462(13) -0.0020(11) -0.0087(11) -0.0031(13)
C01J 0.0500(13) 0.0577(14) 0.0595(14) 0.0097(12) 0.0142(11) -0.0017(11)
C01K 0.0589(15) 0.0539(14) 0.0466(12) 0.0098(10) 0.0012(10) 0.0066(11)
C01L 0.0326(11) 0.0577(15) 0.090(2) -0.0057(14) 0.0101(12) -0.0049(10)
C01M 0.0556(14) 0.0467(13) 0.0595(14) 0.0049(11) 0.0076(11) 0.0062(11)
C01N 0.0689(17) 0.0487(14) 0.0609(15) 0.0176(12) 0.0088(12) 0.0058(12)
C01O 0.0538(14) 0.0591(15) 0.0522(13) 0.0032(11) -0.0031(10) -0.0150(12)
C01P 0.0670(17) 0.0613(16) 0.0646(16) 0.0211(13) 0.0163(13) -0.0017(13)
C01Q 0.0557(15) 0.082(2) 0.0539(14) 0.0032(14) 0.0129(12) -0.0014(14)
C01R 0.0630(16) 0.0435(13) 0.0674(16) 0.0103(11) -0.0046(12) -0.0099(11)
C01S 0.0740(18) 0.0730(18) 0.0437(13) 0.0109(12) -0.0047(12) 0.0123(15)
C01T 0.0714(18) 0.0606(16) 0.0661(17) 0.0257(14) -0.0077(14) -0.0060(14)
C01U 0.0571(16) 0.089(2) 0.0663(17) -0.0057(16) 0.0137(13) 0.0006(15)
C01V 0.0603(16) 0.081(2) 0.0575(15) 0.0163(14) -0.0135(12) -0.0098(15)
C01W 0.0645(17) 0.087(2) 0.0466(13) 0.0048(13) -0.0151(12) 0.0037(15)
C01X 0.099(3) 0.065(2) 0.103(3) -0.0217(19) 0.020(2) -0.0014(19)

loop_
_atom_type_symbol
_atom_type_description
_atom_type_scat_dispersion_real
_atom_type_scat_dispersion_imag
_atom_type_scat_source
C C 0.0181 0.0091 'International Tables Vol C Tables 4.2.6.8 and 6.1.1.4'
H H 0.0000 0.0000 'International Tables Vol C Tables 4.2.6.8 and 6.1.1.4'
Cl Cl 0.3639 0.7018 'International Tables Vol C Tables 4.2.6.8 and 6.1.1.4'
N N 0.0311 0.0180 'International Tables Vol C Tables 4.2.6.8 and 6.1.1.4'
O O 0.0492 0.0322 'International Tables Vol C Tables 4.2.6.8 and 6.1.1.4'

loop_
_geom_angle_atom_site_label_1
_geom_angle_atom_site_label_2
_geom_angle_atom_site_label_3
_geom_angle
C00Q O005 H005 109.5
C00O O006 H006 109.5
C00R O008 H008 109.5
C017 O009 H009 109.5
N00E N00D H00D 121.1
C018 N00D H00D 121.1
C018 N00D N00E 117.82(18)
C00V N00E N00D 119.05(18)
C00T N00F N00I 116.67(19)
N00H N00G H00G 120.6
C00S N00G H00G 120.6
C00S N00G N00H 118.81(19)
C00X N00H N00G 118.1(2)
N00F N00I H00I 119.8
C00Y N00I N00F 120.37(19)
C00Y N00I H00I 119.8
N00K N00J H00J 119.3
C011 N00J H00J 119.3
C011 N00J N00K 121.35(18)
C01B N00K N00J 115.67(19)
C01Q N00M C01U 120.2(3)
C01Q N00M C01X 122.6(3)
C01U N00M C01X 117.1(3)
C00O C00N C00T 121.44(19)
C013 C00N C00O 119.6(2)
C013 C00N C00T 119.0(2)
O006 C00O C00N 122.7(2)
O006 C00O C019 119.1(2)
C019 C00O C00N 118.3(2)
C00Q C00P C00V 121.84(19)
C012 C00P C00Q 119.1(2)
C012 C00P C00V 119.1(2)
O005 C00Q C00P 122.7(2)
O005 C00Q C015 119.3(2)
C015 C00Q C00P 118.1(2)
O008 C00R C010 122.6(2)
O008 C00R C01D 119.4(2)
C01D C00R C010 117.9(2)
O00A C00S N00G 122.9(2)
O00A C00S C00U 123.2(2)
N00G C00S C00U 113.92(19)
N00F C00T C00N 120.4(2)
N00F C00T H00T 119.8
C00N C00T H00T 119.8
C00S C00U H00U 109.1
C00S C00U C00W 110.78(18)
C00S C00U C01I 109.0(2)
C00W C00U H00U 109.1
C00W C00U C01I 109.72(19)
C01I C00U H00U 109.1
N00E C00V C00P 119.87(19)
N00E C00V H00V 120.1
C00P C00V H00V 120.1
C00U C00W H00W 108.2
C011 C00W C00U 111.72(17)
C011 C00W H00W 108.2
C011 C00W C01K 109.3(2)
C01K C00W C00U 110.98(19)
C01K C00W H00W 108.2
N00H C00X H00X 119.8
N00H C00X C014 120.4(2)
C014 C00X H00X 119.8
O00B C00Y N00I 122.5(2)
O00B C00Y C00Z 123.7(2)
N00I C00Y C00Z 113.76(19)
C00Y C00Z H00Z 108.6
C00Y C00Z C016 111.99(18)
C00Y C00Z C01O 107.8(2)
C016 C00Z H00Z 108.6
C016 C00Z C01O 111.08(19)
C01O C00Z H00Z 108.6
C00R C010 C01B 121.0(2)
C01H C010 C00R 119.6(2)
C01H C010 C01B 119.2(2)
O007 C011 N00J 123.9(2)
O007 C011 C00W 122.8(2)
N00J C011 C00W 113.22(18)
C00P C012 H012 119.5
C01G C012 C00P 121.1(2)
C01G C012 H012 119.5
C00N C013 H013 119.5
C01F C013 C00N 121.0(2)
C01F C013 H013 119.5
C017 C014 C00X 122.2(2)
C01J C014 C00X 118.8(2)
C01J C014 C017 119.0(2)
C00Q C015 Cl02 118.69(18)
C01E C015 Cl02 118.50(19)
C01E C015 C00Q 122.8(2)
C00Z C016 H016 109.6
C00Z C016 C01R 110.28(19)
C018 C016 C00Z 109.97(18)
C018 C016 H016 109.6
C018 C016 C01R 107.8(2)
C01R C016 H016 109.6
O009 C017 C014 122.9(2)
O009 C017 C01M 118.7(2)
C01M C017 C014 118.4(2)
O00C C018 N00D 122.0(2)
O00C C018 C016 122.2(2)
N00D C018 C016 115.61(19)
C00O C019 Cl04 119.06(19)
C01A C019 Cl04 119.2(2)
C01A C019 C00O 121.7(2)
C019 C01A H01O 120.1
C019 C01A C01F 119.9(2)
C01F C01A H01O 120.1
N00K C01B C010 121.7(2)
N00K C01B H01B 119.1
C010 C01B H01B 119.1
C01D C01C H01C 120.0
C01D C01C C01L 119.9(2)
C01L C01C H01C 120.0
C00R C01D Cl01 118.65(18)
C01C C01D Cl01 119.7(2)
C01C C01D C00R 121.6(2)
C015 C01E H01Q 120.7
C015 C01E C01G 118.7(2)
C01G C01E H01Q 120.7
C013 C01F C01A 119.6(2)
C013 C01F H01R 120.2
C01A C01F H01R 120.2
C012 C01G C01E 120.3(2)
C012 C01G H01S 119.9
C01E C01G H01S 119.9
C010 C01H H01H 119.1
C01L C01H C010 121.7(3)
C01L C01H H01H 119.1
C00U C01I H01A 109.3
C00U C01I H01D 109.3
H01A C01I H01D 108.0
C01W C01I C00U 111.6(2)
C01W C01I H01A 109.3
C01W C01I H01D 109.3
C014 C01J H01J 119.3
C01P C01J C014 121.4(2)
C01P C01J H01J 119.3
C00W C01K H01E 109.3
C00W C01K H01F 109.3
H01E C01K H01F 108.0
C01S C01K C00W 111.5(2)
C01S C01K H01E 109.3
C01S C01K H01F 109.3
C01C C01L H01L 120.4
C01H C01L C01C 119.2(2)
C01H C01L H01L 120.4
C017 C01M Cl03 119.0(2)
C01N C01M Cl03 118.9(2)
C01N C01M C017 122.1(2)
C01M C01N H01N 120.2
C01M C01N C01P 119.5(2)
C01P C01N H01N 120.2
C00Z C01O H01T 109.2
C00Z C01O H01U 109.2
H01T C01O H01U 107.9
C01V C01O C00Z 112.0(2)
C01V C01O H01T 109.2
C01V C01O H01U 109.2
C01J C01P C01N 119.7(2)
C01J C01P H01P 120.2
C01N C01P H01P 120.2
O00L C01Q N00M 124.4(3)
O00L C01Q H01 117.8
N00M C01Q H01 117.8
C016 C01R H01V 109.1
C016 C01R H01W 109.1
H01V C01R H01W 107.9
C01T C01R C016 112.3(2)
C01T C01R H01V 109.1
C01T C01R H01W 109.1
C01K C01S H01G 109.2
C01K C01S H01I 109.2
C01K C01S C01W 112.0(2)
H01G C01S H01I 107.9
C01W C01S H01G 109.2
C01W C01S H01I 109.2
C01R C01T H01X 109.4
C01R C01T H01Y 109.4
H01X C01T H01Y 108.0
C01V C01T C01R 111.3(2)
C01V C01T H01X 109.4
C01V C01T H01Y 109.4
N00M C01U H0AA 109.5
N00M C01U H 109.5
N00M C01U HA 109.5
H0AA C01U H 109.5
H0AA C01U HA 109.5
H C01U HA 109.5
C01O C01V H01Z 109.3
C01O C01V HB 109.3
C01T C01V C01O 111.5(2)
C01T C01V H01Z 109.3
C01T C01V HB 109.3
H01Z C01V HB 108.0
C01I C01W C01S 112.4(2)
C01I C01W H01K 109.1
C01I C01W H01M 109.1
C01S C01W H01K 109.1
C01S C01W H01M 109.1
H01K C01W H01M 107.9
N00M C01X H1AA 109.5
N00M C01X HC 109.5
N00M C01X HD 109.5
H1AA C01X HC 109.5
H1AA C01X HD 109.5
HC C01X HD 109.5

loop_
_geom_bond_atom_site_label_1
_geom_bond_atom_site_label_2
_geom_bond_distance
Cl01 C01D 1.729(3)
Cl02 C015 1.742(2)
Cl03 C01M 1.736(3)
Cl04 C019 1.731(3)
O005 H005 0.8200
O005 C00Q 1.349(3)
O006 H006 0.8200
O006 C00O 1.350(3)
O007 C011 1.225(3)
O008 H008 0.8200
O008 C00R 1.342(3)
O009 H009 0.8200
O009 C017 1.345(3)
O00A C00S 1.209(3)
O00B C00Y 1.218(3)
O00C C018 1.218(3)
N00D H00D 0.8600
N00D N00E 1.368(3)
N00D C018 1.354(3)
N00E C00V 1.273(3)
N00F N00I 1.373(3)
N00F C00T 1.283(3)
N00G H00G 0.8600
N00G N00H 1.371(3)
N00G C00S 1.361(3)
N00H C00X 1.275(3)
N00I H00I 0.8600
N00I C00Y 1.351(3)
N00J H00J 0.8600
N00J N00K 1.379(3)
N00J C011 1.337(3)
N00K C01B 1.280(3)
O00L C01Q 1.220(4)
N00M C01Q 1.313(4)
N00M C01U 1.441(4)
N00M C01X 1.444(4)
C00N C00O 1.403(3)
C00N C00T 1.455(3)
C00N C013 1.394(3)
C00O C019 1.387(3)
C00P C00Q 1.408(3)
C00P C00V 1.459(3)
C00P C012 1.395(3)
C00Q C015 1.385(3)
C00R C010 1.401(3)
C00R C01D 1.397(3)
C00S C00U 1.519(3)
C00T H00T 0.9300
C00U H00U 0.9800
C00U C00W 1.532(3)
C00U C01I 1.542(3)
C00V H00V 0.9300
C00W H00W 0.9800
C00W C011 1.519(3)
C00W C01K 1.530(3)
C00X H00X 0.9300
C00X C014 1.458(3)
C00Y C00Z 1.513(3)
C00Z H00Z 0.9800
C00Z C016 1.534(3)
C00Z C01O 1.541(3)
C010 C01B 1.445(3)
C010 C01H 1.388(3)
C012 H012 0.9300
C012 C01G 1.378(4)
C013 H013 0.9300
C013 C01F 1.376(4)
C014 C017 1.400(3)
C014 C01J 1.397(3)
C015 C01E 1.376(4)
C016 H016 0.9800
C016 C018 1.516(3)
C016 C01R 1.536(3)
C017 C01M 1.395(4)
C019 C01A 1.377(4)
C01A H01O 0.9300
C01A C01F 1.383(4)
C01B H01B 0.9300
C01C H01C 0.9300
C01C C01D 1.379(3)
C01C C01L 1.382(4)
C01E H01Q 0.9300
C01E C01G 1.382(4)
C01F H01R 0.9300
C01G H01S 0.9300
C01H H01H 0.9300
C01H C01L 1.371(4)
C01I H01A 0.9700
C01I H01D 0.9700
C01I C01W 1.514(4)
C01J H01J 0.9300
C01J C01P 1.377(4)
C01K H01E 0.9700
C01K H01F 0.9700
C01K C01S 1.516(4)
C01L H01L 0.9300
C01M C01N 1.371(4)
C01N H01N 0.9300
C01N C01P 1.383(4)
C01O H01T 0.9700
C01O H01U 0.9700
C01O C01V 1.517(4)
C01P H01P 0.9300
C01Q H01 0.9300
C01R H01V 0.9700
C01R H01W 0.9700
C01R C01T 1.527(4)
C01S H01G 0.9700
C01S H01I 0.9700
C01S C01W 1.521(5)
C01T H01X 0.9700
C01T H01Y 0.9700
C01T C01V 1.510(4)
C01U H0AA 0.9600
C01U H 0.9600
C01U HA 0.9600
C01V H01Z 0.9700
C01V HB 0.9700
C01W H01K 0.9700
C01W H01M 0.9700
C01X H1AA 0.9600
C01X HC 0.9600
C01X HD 0.9600
